data_2219091
loop_
_publ_author_name
'Booth, K. Victoria'
'Jenkinson, Sarah F.'
'Fleet, George W. J.'
'Gullapalli, Pushpakiran'
'Yoshihara, Akihide'
'Izumori, Ken'
'Watkin, David J.'

_publ_section_title
;
 6-Deoxy-\a-<small>L</small>-talopyranose
;
_journal_coeditor_code LH2652
_journal_issue 8
_journal_name_full 'Acta Crystallographica Section E'
_journal_page_first o1385
_journal_paper_doi 10.1107/S1600536808019582
_journal_volume 64
_journal_year 2008
_chemical_formula_iupac 'C6 H12 O5'
_chemical_formula_moiety 'C6 H12 O5'
_chemical_formula_sum 'C6 H12 O5'
_chemical_formula_weight 164.16
_space_group_IT_number 19
_symmetry_cell_setting orthorhombic
_symmetry_space_group_name_Hall 'P 2ac 2ab'
_symmetry_space_group_name_H-M 'P 21 21 21'
_atom_sites_solution_hydrogens geom
_atom_sites_solution_primary direct
_cell_angle_alpha 90
_cell_angle_beta 90
_cell_angle_gamma 90
_cell_formula_units_Z 4
_cell_length_a 6.4939(3)
_cell_length_b 7.4874(4)
_cell_length_c 14.8382(8)
_cell_measurement_reflns_used 890
_cell_measurement_temperature 150
_cell_measurement_theta_max 27
_cell_measurement_theta_min 5
_cell_volume 721.47(6)
_computing_cell_refinement 'DENZO/SCALEPACK (Otwinowski & Minor, 1997)'
_computing_data_collection 'COLLECT (Nonius, 1997-2001).'
_computing_data_reduction 'DENZO/SCALEPACK (Otwinowski & Minor, 1997)'
_computing_molecular_graphics 'CAMERON (Watkin <i>et al.</i>,  1996)'
_computing_publication_material 'CRYSTALS (Betteridge <i>et al.</i>,  2003)'
_computing_structure_refinement 'CRYSTALS (Betteridge <i>et al.</i>,  2003)'
_computing_structure_solution 'SIR92 (Altomare <i>et al.</i>,  1994)'
_diffrn_ambient_temperature 150
_diffrn_measured_fraction_theta_full 0.986
_diffrn_measured_fraction_theta_max 0.986
_diffrn_measurement_device Area
_diffrn_measurement_device_type 'Nonius KappaCCD'
_diffrn_measurement_method \w
_diffrn_radiation_monochromator graphite
_diffrn_radiation_type 'Mo K\a'
_diffrn_radiation_wavelength 0.71073
_diffrn_reflns_av_R_equivalents 0.037
_diffrn_reflns_limit_h_max 8
_diffrn_reflns_limit_h_min -8
_diffrn_reflns_limit_k_max 9
_diffrn_reflns_limit_k_min -9
_diffrn_reflns_limit_l_max 19
_diffrn_reflns_limit_l_min -19
_diffrn_reflns_number 4390
_diffrn_reflns_theta_full 27.450
_diffrn_reflns_theta_max 27.450
_diffrn_reflns_theta_min 5.182
_diffrn_standards_number 0
_exptl_absorpt_coefficient_mu 0.133
_exptl_absorpt_correction_T_max 1.00
_exptl_absorpt_correction_T_min 0.97
_exptl_absorpt_correction_type multi-scan
_exptl_absorpt_process_details 'DENZO/SCALEPACK (Otwinowski & Minor, 1997)'
_exptl_crystal_colour colourless
_exptl_crystal_density_diffrn 1.511
_exptl_crystal_density_method 'not measured'
_exptl_crystal_description plate
_exptl_crystal_F_000 352
_exptl_crystal_size_max 0.25
_exptl_crystal_size_mid 0.25
_exptl_crystal_size_min 0.02
_refine_diff_density_max 0.24
_refine_diff_density_min -0.21
_refine_ls_extinction_method None
_refine_ls_goodness_of_fit_ref 1.0292
_refine_ls_hydrogen_treatment constr
_refine_ls_matrix_type full
_refine_ls_number_parameters 100
_refine_ls_number_reflns 968
_refine_ls_number_restraints 0
_refine_ls_R_factor_all 0.0350
_refine_ls_R_factor_gt 0.0292
_refine_ls_shift/su_max 0.000184
_refine_ls_structure_factor_coef Fsqd
_refine_ls_weighting_details
;
 Method= Modified Sheldrick
 w=1/[\s^2^(F^2^) + ( 0.04P)^2^ + 0.04P]
 ,where P=(max(Fo^2^,0) + 2Fc^2^)/3
;
_refine_ls_weighting_scheme calc
_refine_ls_wR_factor_all 0.0721
_refine_ls_wR_factor_gt 0.0697
_refine_ls_wR_factor_ref 0.0721
_reflns_number_gt 863
_reflns_number_total 968
_reflns_threshold_expression I>2.0\s(I)
_cod_data_source_file lh2652.cif
_cod_data_source_block I
_cod_depositor_comments
;
The following automatic conversions were performed:
'_symmetry_cell_setting' value 'Orthorhombic' changed to 'orthorhombic'
according to '/home/saulius/struct/CIF-dictionaries/cif_core.dic'
dictionary named 'cif_core.dic' version 2.4.1 from 2010-06-29.

Automatic conversion script
Id: cif_fix_enum 1527 2010-12-29 10:47:43Z saulius 

The following automatic conversions were performed:

'_symmetry_cell_setting' value 'Orthorhombic' changed to
'orthorhombic' according to
/home/saulius/struct/CIF-dictionaries/cif_core.dic dictionary named
'cif_core.dic' version 2.4.1 from 2010-06-29.

Automatic conversion script
Id: cif_fix_values 1715 2011-07-08 13:25:40Z adriana 
;
_cod_original_sg_symbol_H-M 'P 21 21 21 '
_cod_database_code 2219091

loop_
_symmetry_equiv_pos_as_xyz
x,y,z
x+1/2,-y+1/2,-z
-x,y+1/2,-z+1/2
-x+1/2,-y,z+1/2

loop_
_atom_site_type_symbol
_atom_site_label
_atom_site_fract_x
_atom_site_fract_y
_atom_site_fract_z
_atom_site_U_iso_or_equiv
_atom_site_adp_type
_atom_site_occupancy
O O1 0.95002(16) 0.08900(18) 0.35376(7) 0.0210 Uani 1.0000
C C2 0.7416(2) 0.1250(2) 0.32982(10) 0.0175 Uani 1.0000
C C3 0.6113(3) 0.1509(3) 0.41551(10) 0.0188 Uani 1.0000
O O4 0.65011(17) 0.31964(16) 0.45740(7) 0.0183 Uani 1.0000
C C5 0.6150(2) 0.4717(2) 0.39897(10) 0.0194 Uani 1.0000
C C6 0.6412(3) 0.6382(3) 0.45454(12) 0.0271 Uani 1.0000
C C7 0.7657(2) 0.4593(2) 0.32003(10) 0.0187 Uani 1.0000
C C8 0.7208(2) 0.2889(3) 0.26846(10) 0.0186 Uani 1.0000
O O9 0.85143(18) 0.26675(18) 0.19178(7) 0.0243 Uani 1.0000
O O10 0.97297(17) 0.45445(18) 0.35319(8) 0.0232 Uani 1.0000
O O11 0.40458(18) 0.1333(2) 0.39115(8) 0.0254 Uani 1.0000
H H21 0.6937 0.0193 0.2985 0.0197 Uiso 1.0000
H H31 0.6474 0.0567 0.4621 0.0197 Uiso 1.0000
H H51 0.4756 0.4675 0.3773 0.0236 Uiso 1.0000
H H61 0.6179 0.7441 0.4188 0.0406 Uiso 1.0000
H H62 0.5480 0.6346 0.5057 0.0398 Uiso 1.0000
H H63 0.7791 0.6452 0.4743 0.0401 Uiso 1.0000
H H71 0.7508 0.5628 0.2786 0.0214 Uiso 1.0000
H H81 0.5761 0.2938 0.2475 0.0221 Uiso 1.0000
H H7 0.8826 0.3664 0.1753 0.0374 Uiso 1.0000
H H8 0.9866 0.1914 0.3632 0.0333 Uiso 1.0000
H H10 1.0243 0.5538 0.3399 0.0350 Uiso 1.0000
H H1 0.3258 0.1436 0.4383 0.0408 Uiso 1.0000

loop_
_atom_site_aniso_label
_atom_site_aniso_U_11
_atom_site_aniso_U_22
_atom_site_aniso_U_33
_atom_site_aniso_U_12
_atom_site_aniso_U_13
_atom_site_aniso_U_23
O1 0.0198(5) 0.0204(7) 0.0229(6) 0.0030(5) -0.0010(5) -0.0005(5)
C2 0.0184(7) 0.0188(9) 0.0153(7) -0.0001(8) -0.0013(6) -0.0015(6)
C3 0.0209(8) 0.0186(9) 0.0169(7) -0.0037(7) 0.0005(6) -0.0021(7)
O4 0.0223(5) 0.0178(7) 0.0150(5) -0.0008(5) -0.0006(5) 0.0007(5)
C5 0.0220(8) 0.0184(9) 0.0179(7) 0.0019(8) -0.0015(7) 0.0002(7)
C6 0.0378(10) 0.0202(10) 0.0232(8) 0.0022(9) 0.0025(9) -0.0040(7)
C7 0.0183(7) 0.0202(9) 0.0176(7) 0.0031(7) 0.0006(7) 0.0029(7)
C8 0.0197(7) 0.0212(10) 0.0149(7) 0.0011(7) 0.0013(6) -0.0005(7)
O9 0.0335(6) 0.0213(7) 0.0180(5) 0.0043(6) 0.0087(5) 0.0025(5)
O10 0.0195(5) 0.0195(7) 0.0306(6) -0.0026(5) -0.0015(5) 0.0023(6)
O11 0.0199(5) 0.0331(8) 0.0233(5) -0.0074(6) 0.0028(5) -0.0047(6)

loop_
_atom_type_symbol
_atom_type_scat_dispersion_real
_atom_type_scat_dispersion_imag
_atom_type_scat_source
C 0.0033 0.0016 'International Tables Vol C 4.2.6.8 and 6.1.1.4'
H 0.0000 0.0000 'International Tables Vol C 4.2.6.8 and 6.1.1.4'
O 0.0106 0.0060 'International Tables Vol C 4.2.6.8 and 6.1.1.4'

loop_
_geom_angle_atom_site_label_1
_geom_angle_atom_site_label_2
_geom_angle_atom_site_label_3
_geom_angle
_geom_angle_publ_flag
C2 O1 H8 98.1 no
O1 C2 C3 109.88(12) no
O1 C2 C8 112.50(13) no
C3 C2 C8 109.93(14) no
O1 C2 H21 105.7 no
C3 C2 H21 108.8 no
C8 C2 H21 109.9 no
C2 C3 O4 111.93(14) no
C2 C3 O11 107.62(12) no
O4 C3 O11 111.43(15) no
C2 C3 H31 110.4 no
O4 C3 H31 106.1 no
O11 C3 H31 109.4 no
C3 O4 C5 113.97(11) no
O4 C5 C6 107.79(12) no
O4 C5 C7 108.05(13) no
C6 C5 C7 113.45(14) no
O4 C5 H51 108.8 no
C6 C5 H51 108.5 no
C7 C5 H51 110.1 no
C5 C6 H61 111.2 no
C5 C6 H62 109.6 no
H61 C6 H62 110.8 no
C5 C6 H63 108.9 no
H61 C6 H63 105.9 no
H62 C6 H63 110.5 no
C5 C7 C8 108.34(14) no
C5 C7 O10 109.84(12) no
C8 C7 O10 109.43(14) no
C5 C7 H71 111.3 no
C8 C7 H71 109.0 no
O10 C7 H71 108.9 no
C2 C8 C7 110.89(12) no
C2 C8 O9 109.12(13) no
C7 C8 O9 112.67(13) no
C2 C8 H81 107.4 no
C7 C8 H81 108.0 no
O9 C8 H81 108.5 no
C8 O9 H7 106.4 no
C7 O10 H10 105.7 no
C3 O11 H1 110.4 no

loop_
_geom_bond_atom_site_label_1
_geom_bond_atom_site_label_2
_geom_bond_distance
_geom_bond_publ_flag
O1 C2 1.4250(19) no
O1 H8 0.815 no
C2 C3 1.540(2) no
C2 C8 1.534(2) no
C2 H21 0.969 no
C3 O4 1.430(2) no
C3 O11 1.3965(19) no
C3 H31 1.015 no
O4 C5 1.449(2) no
C5 C6 1.504(2) no
C5 C7 1.529(2) no
C5 H51 0.962 no
C6 H61 0.966 no
C6 H62 0.971 no
C6 H63 0.944 no
C7 C8 1.516(2) no
C7 O10 1.4334(19) no
C7 H71 0.994 no
C8 O9 1.4288(18) no
C8 H81 0.990 no
O9 H7 0.811 no
O10 H10 0.839 no
O11 H1 0.870 no

loop_
_geom_hbond_atom_site_label_D
_geom_hbond_atom_site_label_H
_geom_hbond_atom_site_label_A
_geom_hbond_site_symmetry_A
_geom_hbond_distance_DH
_geom_hbond_distance_HA
_geom_hbond_distance_DA
_geom_hbond_angle_DHA
_geom_hbond_publ_flag
O9 H7 O1 3_755 0.81 2.04 2.818(2) 162 yes
O1 H8 C7 . 0.82 2.55 3.061(2) 122 no
O1 H8 O10 . 0.82 1.98 2.740(2) 156 yes
O10 H10 O9 3_755 0.84 1.85 2.686(2) 177 yes
O11 H1 O4 2_456 0.87 1.94 2.812(2) 177 yes

loop_
_cod_related_entry_id
_cod_related_entry_database
_cod_related_entry_code
1 ChemSpider 24740329
